data_2241587
loop_
_publ_author_name
'Jiang, Zhi-Hao'
'Zhao, Jian-Ping'
'Ma, Xiu-Ming'
'Bai, Sheng-Di'

_publ_section_title
;
 Crystal structure of bis(<i>N</i>-<i>tert</i>-butylbenzamidinium)
 hexachloridozirconate(IV) dichloromethane disolvate
;
_journal_coeditor_code XU5884
_journal_issue 4
_journal_name_full 'Acta Crystallographica Section E'
_journal_page_first 432
_journal_page_last 435
_journal_paper_doi 10.1107/S2056989016003030
_journal_volume 72
_journal_year 2016
_chemical_formula_iupac '(C11 H17 N2) [Zr Cl6], 2C H2 Cl2'
_chemical_formula_moiety '2(C11 H17 N2 +), Cl6 Zr 2-, 2(C H2 Cl2)'
_chemical_formula_sum 'C24 H38 Cl10 N4 Zr'
_chemical_formula_weight 828.30
_chemical_name_systematic
;
Bis(<i>N</i>-<i>tert</i>-butylbenzamidinium)
hexachloridozirconate(IV) dichloromethane disolvate
;
_space_group_IT_number 14
_symmetry_cell_setting monoclinic
_symmetry_space_group_name_Hall '-P 2yn'
_symmetry_space_group_name_H-M 'P 1 21/n 1'
_atom_sites_solution_hydrogens geom
_atom_sites_solution_primary direct
_atom_sites_solution_secondary difmap
_audit_creation_method SHELXL-97
_cell_angle_alpha 90.00
_cell_angle_beta 91.259(10)
_cell_angle_gamma 90.00
_cell_formula_units_Z 2
_cell_length_a 10.443(5)
_cell_length_b 16.154(9)
_cell_length_c 10.891(6)
_cell_measurement_reflns_used 2094
_cell_measurement_temperature 200(2)
_cell_measurement_theta_max 21.945
_cell_measurement_theta_min 2.256
_cell_volume 1836.8(17)
_computing_cell_refinement
;
SAINT (Bruker, 2000)
;
_computing_data_collection
;
SMART (Bruker, 2000)
;
_computing_data_reduction
;
SAINT (Bruker, 2000)
;
_computing_molecular_graphics
;
SHELXTL/PC (Sheldrick, 2008)
;
_computing_publication_material
;
SHELXL97 (Sheldrick, 2008)
;
_computing_structure_refinement
;
SHELXL97 (Sheldrick, 2008)
;
_computing_structure_solution
;
SHELXS97 (Sheldrick, 2008)
;
_diffrn_ambient_temperature 200(2)
_diffrn_measured_fraction_theta_full 0.996
_diffrn_measured_fraction_theta_max 0.996
_diffrn_measurement_device_type 'Bruker SMART area-detector'
_diffrn_measurement_method '\f and \w scan'
_diffrn_radiation_monochromator graphite
_diffrn_radiation_source 'fine-focus sealed tube'
_diffrn_radiation_type MoK\a
_diffrn_radiation_wavelength 0.71073
_diffrn_reflns_av_R_equivalents 0.0614
_diffrn_reflns_av_sigmaI/netI 0.0676
_diffrn_reflns_limit_h_max 12
_diffrn_reflns_limit_h_min -10
_diffrn_reflns_limit_k_max 15
_diffrn_reflns_limit_k_min -19
_diffrn_reflns_limit_l_max 13
_diffrn_reflns_limit_l_min -12
_diffrn_reflns_number 10309
_diffrn_reflns_theta_full 25.50
_diffrn_reflns_theta_max 25.50
_diffrn_reflns_theta_min 2.26
_exptl_absorpt_coefficient_mu 1.048
_exptl_absorpt_correction_T_max 0.8586
_exptl_absorpt_correction_T_min 0.8177
_exptl_absorpt_correction_type multi-scan
_exptl_absorpt_process_details
;
(SADABS; Sheldrick, 1996)
;
_exptl_crystal_colour colorless
_exptl_crystal_density_diffrn 1.498
_exptl_crystal_density_method 'not measured'
_exptl_crystal_description block
_exptl_crystal_F_000 840
_exptl_crystal_size_max 0.20
_exptl_crystal_size_mid 0.20
_exptl_crystal_size_min 0.15
_refine_diff_density_max 1.731
_refine_diff_density_min -0.897
_refine_ls_extinction_method none
_refine_ls_goodness_of_fit_ref 1.003
_refine_ls_hydrogen_treatment constr
_refine_ls_matrix_type full
_refine_ls_number_parameters 181
_refine_ls_number_reflns 3410
_refine_ls_number_restraints 1
_refine_ls_restrained_S_all 1.004
_refine_ls_R_factor_all 0.1045
_refine_ls_R_factor_gt 0.0714
_refine_ls_shift/su_max 0.001
_refine_ls_shift/su_mean 0.000
_refine_ls_structure_factor_coef Fsqd
_refine_ls_weighting_details 'calc w=1/[\s^2^(Fo^2^)+(0.1176P)^2^+2.8350P] where P=(Fo^2^+2Fc^2^)/3'
_refine_ls_weighting_scheme calc
_refine_ls_wR_factor_gt 0.1839
_refine_ls_wR_factor_ref 0.2132
_reflns_number_gt 2255
_reflns_number_total 3410
_reflns_threshold_expression >2sigma(I)
_cod_data_source_file xu5884sup1.cif
_cod_data_source_block I
_cod_original_cell_volume 1836.9(17)
_cod_original_sg_symbol_H-M 'P 21/n'
_cod_database_code 2241587

loop_
_symmetry_equiv_pos_as_xyz
'x, y, z'
'-x+1/2, y+1/2, -z+1/2'
'-x, -y, -z'
'x-1/2, -y-1/2, z-1/2'

loop_
_atom_site_type_symbol
_atom_site_label
_atom_site_fract_x
_atom_site_fract_y
_atom_site_fract_z
_atom_site_U_iso_or_equiv
_atom_site_adp_type
_atom_site_calc_flag
_atom_site_refinement_flags
_atom_site_occupancy
_atom_site_symmetry_multiplicity
Zr Zr1 1.0000 0.0000 0.5000 0.0430(3) Uani d S 1 2
Cl Cl1 0.79402(15) 0.05446(10) 0.41944(16) 0.0611(5) Uani d . 1 1
Cl Cl2 1.08156(15) 0.14274(9) 0.52270(16) 0.0589(5) Uani d . 1 1
Cl Cl3 0.91663(19) 0.00651(11) 0.70660(16) 0.0667(5) Uani d . 1 1
N N1 0.7169(5) 0.7997(3) 0.7141(5) 0.0614(15) Uani d . 1 1
H H1 0.7742 0.8232 0.6673 0.074 Uiso calc R 1 1
N N2 0.6913(6) 0.7035(4) 0.8664(6) 0.0803(19) Uani d . 1 1
H H2A 0.6097 0.7159 0.8731 0.096 Uiso calc R 1 1
H H2B 0.7259 0.6649 0.9135 0.096 Uiso calc R 1 1
C C1 0.5840(7) 0.8317(4) 0.6987(8) 0.0678(19) Uani d . 1 1
C C2 0.5393(11) 0.8666(7) 0.8189(11) 0.116(4) Uani d . 1 1
H H2C 0.5848 0.8390 0.8871 0.175 Uiso calc R 1 1
H H2D 0.4470 0.8573 0.8258 0.175 Uiso calc R 1 1
H H2E 0.5571 0.9261 0.8219 0.175 Uiso calc R 1 1
C C3 0.5923(8) 0.9014(6) 0.6076(10) 0.097(3) Uani d . 1 1
H H3A 0.6571 0.9413 0.6360 0.145 Uiso calc R 1 1
H H3B 0.5089 0.9290 0.6000 0.145 Uiso calc R 1 1
H H3C 0.6161 0.8793 0.5275 0.145 Uiso calc R 1 1
C C4 0.4977(8) 0.7642(6) 0.6490(11) 0.105(3) Uani d . 1 1
H H4A 0.5305 0.7441 0.5708 0.157 Uiso calc R 1 1
H H4B 0.4110 0.7862 0.6360 0.157 Uiso calc R 1 1
H H4C 0.4954 0.7184 0.7079 0.157 Uiso calc R 1 1
C C5 0.7605(6) 0.7420(4) 0.7870(7) 0.0595(17) Uani d . 1 1
C C6 0.8982(7) 0.7194(4) 0.7806(7) 0.0614(17) Uani d . 1 1
C C7 0.9913(7) 0.7784(5) 0.7678(7) 0.070(2) Uani d . 1 1
H H7 0.9687 0.8353 0.7640 0.084 Uiso calc R 1 1
C C8 1.1165(8) 0.7553(6) 0.7606(8) 0.084(2) Uani d . 1 1
H H8 1.1813 0.7962 0.7540 0.100 Uiso calc R 1 1
C C9 1.1485(9) 0.6735(6) 0.7630(9) 0.095(3) Uani d . 1 1
H H9 1.2358 0.6577 0.7575 0.113 Uiso calc R 1 1
C C10 1.0578(9) 0.6150(6) 0.7731(11) 0.105(3) Uani d . 1 1
H H10 1.0814 0.5582 0.7733 0.127 Uiso calc R 1 1
C C11 0.9321(9) 0.6364(5) 0.7831(9) 0.092(3) Uani d . 1 1
H H11 0.8684 0.5949 0.7916 0.110 Uiso calc R 1 1
C C12 0.335(2) 0.4738(14) 0.5569(19) 0.248(13) Uani d . 1 1
H H12A 0.4220 0.4533 0.5391 0.298 Uiso calc R 1 1
H H12B 0.3246 0.4692 0.6468 0.298 Uiso calc R 1 1
Cl Cl4 0.2363(6) 0.4119(4) 0.4939(5) 0.232(3) Uani d . 1 1
Cl Cl5 0.3316(6) 0.5793(3) 0.5205(4) 0.1913(19) Uani d . 1 1

loop_
_atom_site_aniso_label
_atom_site_aniso_U_11
_atom_site_aniso_U_22
_atom_site_aniso_U_33
_atom_site_aniso_U_12
_atom_site_aniso_U_13
_atom_site_aniso_U_23
Zr1 0.0361(5) 0.0397(4) 0.0535(5) -0.0011(3) 0.0091(3) -0.0003(3)
Cl1 0.0445(9) 0.0580(9) 0.0805(11) 0.0060(7) -0.0031(8) -0.0021(8)
Cl2 0.0490(9) 0.0442(8) 0.0841(12) -0.0066(6) 0.0129(8) -0.0070(7)
Cl3 0.0766(12) 0.0676(11) 0.0566(10) 0.0072(8) 0.0201(8) 0.0021(8)
N1 0.043(3) 0.058(3) 0.084(4) 0.001(2) 0.016(3) 0.018(3)
N2 0.057(4) 0.075(4) 0.110(5) -0.006(3) 0.018(3) 0.037(4)
C1 0.045(4) 0.056(4) 0.102(6) 0.002(3) 0.015(4) 0.015(4)
C2 0.096(8) 0.115(8) 0.139(9) 0.037(6) 0.027(7) 0.000(7)
C3 0.056(5) 0.082(6) 0.154(9) 0.016(4) 0.010(5) 0.048(6)
C4 0.057(5) 0.091(6) 0.166(10) -0.006(5) -0.006(6) 0.011(6)
C5 0.049(4) 0.050(4) 0.079(5) -0.006(3) 0.006(3) 0.006(3)
C6 0.058(4) 0.049(3) 0.078(5) 0.004(3) 0.002(3) 0.013(3)
C7 0.053(4) 0.061(4) 0.095(5) -0.008(3) 0.004(4) 0.022(4)
C8 0.056(5) 0.096(6) 0.099(6) -0.009(4) 0.004(4) 0.024(5)
C9 0.060(5) 0.097(7) 0.127(8) 0.012(5) -0.002(5) 0.027(6)
C10 0.077(6) 0.076(6) 0.163(10) 0.019(5) -0.001(6) 0.011(6)
C11 0.076(6) 0.059(5) 0.141(8) 0.004(4) 0.001(5) 0.013(5)
C12 0.25(2) 0.30(3) 0.191(18) -0.16(2) -0.103(18) 0.103(18)
Cl4 0.249(6) 0.293(7) 0.155(4) -0.105(6) 0.044(4) -0.005(4)
Cl5 0.234(5) 0.192(5) 0.148(3) 0.020(4) 0.012(3) -0.025(3)

loop_
_atom_type_symbol
_atom_type_description
_atom_type_scat_dispersion_real
_atom_type_scat_dispersion_imag
_atom_type_scat_source
C C 0.0033 0.0016 'International Tables Vol C Tables 4.2.6.8 and 6.1.1.4'
H H 0.0000 0.0000 'International Tables Vol C Tables 4.2.6.8 and 6.1.1.4'
N N 0.0061 0.0033 'International Tables Vol C Tables 4.2.6.8 and 6.1.1.4'
Cl Cl 0.1484 0.1585 'International Tables Vol C Tables 4.2.6.8 and 6.1.1.4'
Zr Zr -2.9673 0.5597 'International Tables Vol C Tables 4.2.6.8 and 6.1.1.4'

loop_
_geom_angle_atom_site_label_1
_geom_angle_atom_site_label_2
_geom_angle_atom_site_label_3
_geom_angle_site_symmetry_1
_geom_angle_site_symmetry_3
_geom_angle
Cl3 Zr1 Cl3 3_756 . 180.0000(10)
Cl3 Zr1 Cl1 3_756 . 90.77(7)
Cl3 Zr1 Cl1 . . 89.23(7)
Cl3 Zr1 Cl1 3_756 3_756 89.23(7)
Cl3 Zr1 Cl1 . 3_756 90.77(7)
Cl1 Zr1 Cl1 . 3_756 180.00(8)
Cl3 Zr1 Cl2 3_756 3_756 89.81(6)
Cl3 Zr1 Cl2 . 3_756 90.19(6)
Cl1 Zr1 Cl2 . 3_756 90.07(6)
Cl1 Zr1 Cl2 3_756 3_756 89.93(6)
Cl3 Zr1 Cl2 3_756 . 90.19(6)
Cl3 Zr1 Cl2 . . 89.81(6)
Cl1 Zr1 Cl2 . . 89.93(6)
Cl1 Zr1 Cl2 3_756 . 90.07(6)
Cl2 Zr1 Cl2 3_756 . 180.00(8)
C5 N1 C1 . . 129.1(6)
C5 N1 H1 . . 115.4
C1 N1 H1 . . 115.4
C5 N2 H2A . . 120.0
C5 N2 H2B . . 120.0
H2A N2 H2B . . 120.0
N1 C1 C3 . . 105.5(6)
N1 C1 C4 . . 109.8(6)
C3 C1 C4 . . 110.3(8)
N1 C1 C2 . . 109.7(7)
C3 C1 C2 . . 108.4(8)
C4 C1 C2 . . 112.8(8)
C1 C2 H2C . . 109.5
C1 C2 H2D . . 109.5
H2C C2 H2D . . 109.5
C1 C2 H2E . . 109.5
H2C C2 H2E . . 109.5
H2D C2 H2E . . 109.5
C1 C3 H3A . . 109.5
C1 C3 H3B . . 109.5
H3A C3 H3B . . 109.5
C1 C3 H3C . . 109.5
H3A C3 H3C . . 109.5
H3B C3 H3C . . 109.5
C1 C4 H4A . . 109.5
C1 C4 H4B . . 109.5
H4A C4 H4B . . 109.5
C1 C4 H4C . . 109.5
H4A C4 H4C . . 109.5
H4B C4 H4C . . 109.5
N2 C5 N1 . . 123.9(6)
N2 C5 C6 . . 117.8(6)
N1 C5 C6 . . 118.3(6)
C7 C6 C11 . . 119.5(7)
C7 C6 C5 . . 121.5(6)
C11 C6 C5 . . 118.9(7)
C8 C7 C6 . . 119.9(7)
C8 C7 H7 . . 120.1
C6 C7 H7 . . 120.1
C7 C8 C9 . . 120.0(8)
C7 C8 H8 . . 120.0
C9 C8 H8 . . 120.0
C10 C9 C8 . . 120.6(9)
C10 C9 H9 . . 119.7
C8 C9 H9 . . 119.7
C9 C10 C11 . . 120.6(9)
C9 C10 H10 . . 119.7
C11 C10 H10 . . 119.7
C10 C11 C6 . . 119.3(9)
C10 C11 H11 . . 120.4
C6 C11 H11 . . 120.4
Cl4 C12 Cl5 . . 120.5(12)
Cl4 C12 H12A . . 107.2
Cl5 C12 H12A . . 107.2
Cl4 C12 H12B . . 107.2
Cl5 C12 H12B . . 107.2
H12A C12 H12B . . 106.8

loop_
_geom_bond_atom_site_label_1
_geom_bond_atom_site_label_2
_geom_bond_site_symmetry_2
_geom_bond_distance
_geom_bond_publ_flag
Zr1 Cl1 . 2.4674(18) y
Zr1 Cl1 3_756 2.4674(18) ?
Zr1 Cl2 3_756 2.4687(19) ?
Zr1 Cl2 . 2.4687(19) y
Zr1 Cl3 3_756 2.433(2) ?
Zr1 Cl3 . 2.433(2) y
N1 C5 . 1.300(8) ?
N1 C1 . 1.487(9) ?
N1 H1 . 0.8800 ?
N2 C5 . 1.299(9) ?
N2 H2A . 0.8800 ?
N2 H2B . 0.8800 ?
C1 C3 . 1.505(11) ?
C1 C4 . 1.508(12) ?
C1 C2 . 1.509(13) ?
C2 H2C . 0.9800 ?
C2 H2D . 0.9800 ?
C2 H2E . 0.9800 ?
C3 H3A . 0.9800 ?
C3 H3B . 0.9800 ?
C3 H3C . 0.9800 ?
C4 H4A . 0.9800 ?
C4 H4B . 0.9800 ?
C4 H4C . 0.9800 ?
C5 C6 . 1.487(10) ?
C6 C7 . 1.371(10) ?
C6 C11 . 1.387(10) ?
C7 C8 . 1.363(11) ?
C7 H7 . 0.9500 ?
C8 C9 . 1.364(12) ?
C8 H8 . 0.9500 ?
C9 C10 . 1.345(13) ?
C9 H9 . 0.9500 ?
C10 C11 . 1.365(13) ?
C10 H10 . 0.9500 ?
C11 H11 . 0.9500 ?
C12 Cl4 . 1.583(17) ?
C12 Cl5 . 1.75(2) ?
C12 H12A . 0.9900 ?
C12 H12B . 0.9900 ?

loop_
_geom_hbond_atom_site_label_D
_geom_hbond_atom_site_label_H
_geom_hbond_atom_site_label_A
_geom_hbond_site_symmetry_A
_geom_hbond_distance_DH
_geom_hbond_distance_HA
_geom_hbond_distance_DA
_geom_hbond_angle_DHA
N1 H1 Cl2 3_766 0.88 2.64 3.491(6) 162
N2 H2A Cl2 2_656 0.88 2.60 3.270(7) 133
N2 H2B Cl1 2_656 0.88 2.56 3.353(7) 150
C12 H12A Cl5 3_666 0.99 2.72 3.70(2) 171

_cod_database_fobs_code 2241587
